data_2229787
loop_
_publ_author_name
'Akkurt, Mehmet'
'\,Celik, \'Ismail'
'Demir, Hale'
'\"Ozk\?ir\?iml\?i, Sumru'
'B\"uy\"ukg\"ung\"or, Orhan'

_publ_section_title
;
 <i>N</i>-[2-(4-Bromophenyl)-5-methyl-4-oxo-1,3-thiazolidin-3-yl]pyridine-3-carboxamide
;
_journal_coeditor_code OM2414
_journal_issue 4
_journal_name_full 'Acta Crystallographica Section E'
_journal_page_first o914
_journal_page_last o915
_journal_paper_doi 10.1107/S1600536811009603
_journal_volume 67
_journal_year 2011
_chemical_formula_iupac 'C16 H14 Br N3 O2 S'
_chemical_formula_moiety 'C16 H14 Br N3 O2 S'
_chemical_formula_sum 'C16 H14 Br N3 O2 S'
_chemical_formula_weight 392.27
_chemical_name_systematic
;
<i>N</i>-[2-(4-Bromophenyl)-5-methyl-4-oxo-1,3-thiazolidin-3-yl]pyridine-3-
carboxamide
;
_space_group_IT_number 88
_symmetry_cell_setting tetragonal
_symmetry_space_group_name_Hall '-I 4ad'
_symmetry_space_group_name_H-M 'I 41/a :2'
_atom_sites_solution_hydrogens geom
_atom_sites_solution_primary direct
_atom_sites_solution_secondary difmap
_cell_angle_alpha 90
_cell_angle_beta 90
_cell_angle_gamma 90
_cell_formula_units_Z 16
_cell_length_a 24.5799(8)
_cell_length_b 24.5799(8)
_cell_length_c 10.9601(6)
_cell_measurement_reflns_used 9828
_cell_measurement_temperature 296
_cell_measurement_theta_max 27.57
_cell_measurement_theta_min 1.66
_cell_volume 6621.8(5)
_computing_cell_refinement 'X-AREA (Stoe & Cie, 2002)'
_computing_data_collection 'X-AREA (Stoe & Cie, 2002)'
_computing_data_reduction 'X-RED32 (Stoe & Cie, 2002)'
_computing_molecular_graphics 'ORTEP-3 (Farrugia, 1997)'
_computing_publication_material 'WinGX (Farrugia, 1999)'
_computing_structure_refinement 'SHELXL97 (Sheldrick, 2008)'
_computing_structure_solution 'SIR97 (Altomare <i>et al.</i>, 1999)'
_diffrn_ambient_temperature 296
_diffrn_detector_area_resol_mean 6.67
_diffrn_measured_fraction_theta_full 0.995
_diffrn_measured_fraction_theta_max 0.995
_diffrn_measurement_device '2-circle goniometer'
_diffrn_measurement_device_type 'Stoe IPDS 2'
_diffrn_measurement_method \w
_diffrn_radiation_monochromator 'plane graphite'
_diffrn_radiation_type 'Mo K\a'
_diffrn_radiation_wavelength 0.71073
_diffrn_reflns_av_R_equivalents 0.0545
_diffrn_reflns_av_sigmaI/netI 0.0545
_diffrn_reflns_limit_h_max 21
_diffrn_reflns_limit_h_min -31
_diffrn_reflns_limit_k_max 31
_diffrn_reflns_limit_k_min -31
_diffrn_reflns_limit_l_max 9
_diffrn_reflns_limit_l_min -14
_diffrn_reflns_number 13377
_diffrn_reflns_reduction_process
;
;
_diffrn_reflns_theta_full 27.12
_diffrn_reflns_theta_max 27.12
_diffrn_reflns_theta_min 1.66
_exptl_absorpt_coefficient_mu 2.621
_exptl_absorpt_correction_T_max 0.527
_exptl_absorpt_correction_T_min 0.444
_exptl_absorpt_correction_type integration
_exptl_absorpt_process_details '(X-RED32; Stoe & Cie, 2002)'
_exptl_crystal_colour colourless
_exptl_crystal_density_diffrn 1.574
_exptl_crystal_density_method 'Not Measured'
_exptl_crystal_description block
_exptl_crystal_F_000 3168
_exptl_crystal_size_max 0.370
_exptl_crystal_size_mid 0.300
_exptl_crystal_size_min 0.280
_refine_diff_density_max 0.388
_refine_diff_density_min -0.344
_refine_ls_extinction_method none
_refine_ls_goodness_of_fit_ref 1.021
_refine_ls_hydrogen_treatment mixed
_refine_ls_matrix_type full
_refine_ls_number_parameters 259
_refine_ls_number_reflns 3644
_refine_ls_number_restraints 13
_refine_ls_restrained_S_all 1.029
_refine_ls_R_factor_all 0.1361
_refine_ls_R_factor_gt 0.0584
_refine_ls_shift/su_max 0.000
_refine_ls_shift/su_mean 0.000
_refine_ls_structure_factor_coef Fsqd
_refine_ls_weighting_details 'calc w=1/[\s^2^(Fo^2^)+(0.0460P)^2^] where P=(Fo^2^+2Fc^2^)/3'
_refine_ls_weighting_scheme calc
_refine_ls_wR_factor_gt 0.0981
_refine_ls_wR_factor_ref 0.1189
_reflns_number_gt 1834
_reflns_number_total 3644
_reflns_threshold_expression I>2\s(I)
_cod_data_source_file om2414.cif
_cod_data_source_block I
_cod_original_sg_symbol_H-M 'I 41/a'
_cod_database_code 2229787
_cod_database_fobs_code 2229787

loop_
_symmetry_equiv_pos_site_id
_symmetry_equiv_pos_as_xyz
1 x,y,z
2 3/4-y,1/4+x,1/4+z
3 1/2-x,-y,1/2+z
4 3/4+y,3/4-x,3/4+z
5 -x,-y,-z
6 1/4+y,3/4-x,3/4-z
7 1/2+x,y,1/2-z
8 1/4-y,1/4+x,1/4-z
9 1/2+x,1/2+y,1/2+z
10 1/4-y,3/4+x,3/4+z
11 -x,1/2-y,z
12 1/4+y,1/4-x,1/4+z
13 1/2-x,1/2-y,1/2-z
14 3/4+y,1/4-x,1/4-z
15 x,1/2+y,-z
16 3/4-y,3/4+x,3/4-z

loop_
_atom_site_aniso_label
_atom_site_aniso_U_11
_atom_site_aniso_U_22
_atom_site_aniso_U_33
_atom_site_aniso_U_12
_atom_site_aniso_U_13
_atom_site_aniso_U_23
Br1 0.1245(5) 0.0791(3) 0.1405(6) -0.0194(3) -0.0237(4) -0.0275(3)
S1A 0.0607(18) 0.092(3) 0.183(8) -0.0045(15) 0.027(3) -0.069(3)
O1A 0.066(5) 0.084(5) 0.167(19) -0.012(4) 0.003(7) -0.028(8)
O2 0.094(2) 0.131(3) 0.060(2) 0.0395(19) 0.0025(17) -0.029(2)
N1 0.0498(17) 0.0572(18) 0.080(3) 0.0016(14) 0.0006(16) -0.0031(17)
N2 0.0555(18) 0.071(2) 0.052(2) 0.0053(15) 0.0044(18) -0.0008(19)
N3 0.076(2) 0.074(2) 0.062(3) 0.0162(18) 0.013(2) 0.0013(19)
C1 0.060(2) 0.070(2) 0.062(3) 0.0051(19) 0.014(2) -0.001(2)
C2 0.061(2) 0.059(2) 0.099(4) -0.0032(19) 0.004(3) 0.009(2)
C3 0.069(3) 0.055(2) 0.078(4) 0.0041(19) -0.010(2) -0.005(2)
C4 0.090(3) 0.082(3) 0.057(3) -0.004(2) 0.002(2) -0.010(3)
C5 0.070(3) 0.068(2) 0.058(3) -0.0105(19) 0.004(2) 0.003(2)
C6 0.051(2) 0.057(2) 0.060(3) 0.0035(17) 0.003(2) -0.005(2)
C7 0.059(2) 0.077(3) 0.075(3) -0.0095(18) 0.009(2) -0.016(2)
C8A 0.083(6) 0.065(6) 0.076(10) 0.000(4) 0.005(7) -0.012(6)
C9A 0.050(7) 0.076(8) 0.11(2) -0.008(5) -0.009(6) -0.003(5)
C10A 0.139(9) 0.073(7) 0.162(16) 0.020(6) -0.004(9) -0.001(8)
C11 0.061(2) 0.067(2) 0.053(3) 0.0035(18) 0.004(2) -0.007(2)
C12 0.057(2) 0.053(2) 0.043(3) -0.0029(16) 0.0041(19) -0.0006(18)
C13 0.082(3) 0.069(2) 0.051(3) 0.004(2) -0.006(2) -0.007(2)
C14 0.070(3) 0.066(2) 0.078(4) 0.008(2) -0.017(2) 0.000(3)
C15 0.061(2) 0.060(2) 0.078(4) 0.0060(18) 0.007(2) 0.002(2)
C16 0.070(2) 0.070(2) 0.049(3) 0.012(2) 0.003(2) -0.002(2)
O1B 0.073(8) 0.063(9) 0.096(14) -0.008(6) 0.006(7) 0.010(9)
C8B 0.072(7) 0.063(8) 0.053(10) 0.008(5) 0.001(8) 0.012(8)
S1B 0.049(3) 0.069(3) 0.115(6) 0.0113(17) 0.007(3) -0.030(3)
C10B 0.110(11) 0.078(11) 0.112(15) -0.013(8) -0.001(10) -0.020(11)
C9B 0.069(12) 0.057(10) 0.052(14) 0.006(8) -0.001(7) -0.004(6)

loop_
_atom_site_type_symbol
_atom_site_label
_atom_site_fract_x
_atom_site_fract_y
_atom_site_fract_z
_atom_site_U_iso_or_equiv
_atom_site_thermal_displace_type
_atom_site_calc_flag
_atom_site_refinement_flags
_atom_site_occupancy
Br Br1 0.16970(2) 0.06678(2) 0.30959(7) 0.1147(3) Uani . . 1.000
S S1A 0.2142(3) 0.3258(3) 0.5735(10) 0.112(3) Uani . . 0.605(13)
O O1A 0.3622(6) 0.3685(8) 0.529(2) 0.106(7) Uani . . 0.605(13)
O O2 0.36844(13) 0.25700(14) 0.7196(3) 0.0950(14) Uani . . 1.000
N N1 0.31204(11) 0.29058(12) 0.5238(3) 0.0623(13) Uani . . 1.000
N N2 0.35645(13) 0.25553(13) 0.5165(3) 0.0595(11) Uani . . 1.000
N N3 0.48519(14) 0.14473(13) 0.4828(4) 0.0707(14) Uani . . 1.000
C C1 0.20330(14) 0.18614(15) 0.5608(4) 0.0640(14) Uani . . 1.000
C C2 0.18240(16) 0.14118(16) 0.5027(5) 0.0730(16) Uani . . 1.000
C C3 0.19861(16) 0.12919(15) 0.3869(5) 0.0673(18) Uani . . 1.000
C C4 0.23459(18) 0.16225(18) 0.3269(4) 0.0763(17) Uani . . 1.000
C C5 0.25484(16) 0.20793(16) 0.3847(4) 0.0653(16) Uani . . 1.000
C C6 0.23981(14) 0.22004(14) 0.5022(4) 0.0560(14) Uani . . 1.000
C C7 0.26058(14) 0.26964(15) 0.5686(4) 0.0703(16) Uani . . 1.000
C C8A 0.2692(4) 0.3725(3) 0.5910(13) 0.075(4) Uani . . 0.605(13)
C C9A 0.3197(5) 0.3447(3) 0.548(2) 0.079(8) Uani . . 0.605(13)
C C10A 0.2598(5) 0.4271(4) 0.5333(15) 0.125(7) Uani . . 0.605(13)
C C11 0.38243(15) 0.24133(15) 0.6199(5) 0.0603(14) Uani . . 1.000
C C12 0.42975(14) 0.20345(14) 0.6039(4) 0.0510(14) Uani . . 1.000
C C13 0.46220(17) 0.19258(16) 0.7037(4) 0.0673(16) Uani . . 1.000
C C14 0.50564(16) 0.15811(16) 0.6913(5) 0.0713(18) Uani . . 1.000
C C15 0.51542(16) 0.13554(16) 0.5804(5) 0.0663(16) Uani . . 1.000
C C16 0.44267(16) 0.17785(16) 0.4962(4) 0.0630(14) Uani . . 1.000
O O1B 0.3661(9) 0.3633(10) 0.482(3) 0.077(6) Uani . . 0.395(13)
C C8B 0.2702(5) 0.3783(5) 0.5205(14) 0.063(5) Uani . . 0.395(13)
S S1B 0.2171(4) 0.3287(4) 0.5249(11) 0.078(2) Uani . . 0.395(13)
C C10B 0.2737(7) 0.4152(8) 0.6288(16) 0.100(7) Uani . . 0.395(13)
C C9B 0.3209(8) 0.3454(4) 0.508(3) 0.059(7) Uani . . 0.395(13)
H H5 0.27890 0.23070 0.34360 0.0780 Uiso calc R 1.000
H H7 0.26680 0.25850 0.65330 0.0840 Uiso calc R 1.000
H H4 0.24530 0.15400 0.24770 0.0910 Uiso calc R 1.000
H H10A 0.22620 0.44200 0.56260 0.1870 Uiso calc . 0.605(13)
H H10B 0.25810 0.42300 0.44630 0.1870 Uiso calc . 0.605(13)
H H8A 0.27360 0.37870 0.67870 0.07(2) Uiso calc . 0.605(13)
H H13 0.45460 0.20850 0.77870 0.0810 Uiso calc R 1.000
H H14 0.52800 0.15030 0.75750 0.0850 Uiso calc R 1.000
H H15 0.54510 0.11230 0.57270 0.0800 Uiso calc R 1.000
H H16 0.42050 0.18400 0.42880 0.0760 Uiso calc R 1.000
H H1 0.19280 0.19380 0.64040 0.0770 Uiso calc R 1.000
H HN2 0.3657(17) 0.2533(17) 0.4409(14) 0.0810 Uiso . . 1.000
H H10C 0.28920 0.45110 0.55420 0.1870 Uiso calc . 0.605(13)
H H2A 0.15730 0.11910 0.54230 0.0870 Uiso calc R 1.000
H H8B 0.26570 0.40050 0.44690 0.0750 Uiso calc . 0.395(13)
H H10D 0.24060 0.43570 0.63580 0.1500 Uiso calc . 0.395(13)
H H10E 0.30370 0.43980 0.61860 0.1500 Uiso calc . 0.395(13)
H H10F 0.27900 0.39400 0.70120 0.1500 Uiso calc . 0.395(13)

loop_
_atom_type_symbol
_atom_type_description
_atom_type_scat_dispersion_real
_atom_type_scat_dispersion_imag
_atom_type_scat_source
S S 0.1246 0.1234 'International Tables Vol C Tables 4.2.6.8 and 6.1.1.4'
O O 0.0106 0.0060 'International Tables Vol C Tables 4.2.6.8 and 6.1.1.4'
N N 0.0061 0.0033 'International Tables Vol C Tables 4.2.6.8 and 6.1.1.4'
Br Br -0.2901 2.4595 'International Tables Vol C Tables 4.2.6.8 and 6.1.1.4'
H H 0.0000 0.0000 'International Tables Vol C Tables 4.2.6.8 and 6.1.1.4'
C C 0.0033 0.0016 'International Tables Vol C Tables 4.2.6.8 and 6.1.1.4'

loop_
_exptl_crystal_face_index_h
_exptl_crystal_face_index_k
_exptl_crystal_face_index_l
_exptl_crystal_face_perp_dist
0 -1 0 0.1490
-24 5 2 0.2110
20 -3 -2 0.3710
1 0 -5 0.1410
3 -4 6 0.1190
29 26 13 0.1080
-25 1 -7 0.2990
-26 -7 -2 0.2840
5 6 -2 0.2220
26 -11 6 0.2990
13 25 12 0.1180
-2 16 1 0.1360
0 6 1 0.1370
0 1 0 0.1320
2 27 -6 0.1570
-5 -21 -7 0.1950
2 -7 -1 0.2300
5 -7 1 0.2680

loop_
_geom_angle_atom_site_label_1
_geom_angle_atom_site_label_2
_geom_angle_atom_site_label_3
_geom_angle_site_symmetry_1
_geom_angle_site_symmetry_2
_geom_angle_site_symmetry_3
_geom_angle
_geom_angle_publ_flag
C7 S1A C8A . . . 91.0(4) no
C7 S1B C8B . . . 96.9(6) no
N2 N1 C9A . . . 120.3(6) no
N2 N1 C9B . . . 118.3(9) no
C7 N1 C9A . . . 113.5(7) no
C7 N1 C9B . . . 121.9(9) no
N2 N1 C7 . . . 118.9(3) no
N1 N2 C11 . . . 118.9(3) no
C15 N3 C16 . . . 117.1(4) no
C11 N2 HN2 . . . 132(3) no
N1 N2 HN2 . . . 108(3) no
C2 C1 C6 . . . 120.8(4) no
C1 C2 C3 . . . 119.7(4) no
Br1 C3 C4 . . . 120.6(4) no
Br1 C3 C2 . . . 118.9(3) no
C2 C3 C4 . . . 120.5(4) no
C3 C4 C5 . . . 119.7(4) no
C4 C5 C6 . . . 120.6(4) no
C1 C6 C7 . . . 118.9(4) no
C1 C6 C5 . . . 118.7(4) no
C5 C6 C7 . . . 122.5(3) no
N1 C7 C6 . . . 114.7(3) no
S1A C7 C6 . . . 115.0(4) no
S1B C7 N1 . . . 97.9(4) no
S1B C7 C6 . . . 108.1(4) no
S1A C7 N1 . . . 107.0(4) no
S1A C8A C9A . . . 107.6(7) no
C9A C8A C10A . . . 113.8(11) no
S1A C8A C10A . . . 114.4(9) no
S1B C8B C10B . . . 115.7(11) no
C9B C8B C10B . . . 110.7(15) no
S1B C8B C9B . . . 104.1(9) no
N1 C9A C8A . . . 113.0(8) no
O1A C9A C8A . . . 123.3(11) no
O1A C9A N1 . . . 123.6(14) no
N1 C9B C8B . . . 112.8(14) no
O1B C9B C8B . . . 125.6(15) no
O1B C9B N1 . . . 121.5(17) no
O2 C11 N2 . . . 122.9(4) no
O2 C11 C12 . . . 121.6(4) no
N2 C11 C12 . . . 115.5(4) no
C13 C12 C16 . . . 117.3(3) no
C11 C12 C16 . . . 124.3(4) no
C11 C12 C13 . . . 118.4(4) no
C12 C13 C14 . . . 119.5(4) no
C13 C14 C15 . . . 118.7(4) no
N3 C15 C14 . . . 123.7(4) no
N3 C16 C12 . . . 123.7(4) no
C2 C1 H1 . . . 120.00 no
C6 C1 H1 . . . 120.00 no
C1 C2 H2A . . . 120.00 no
C3 C2 H2A . . . 120.00 no
C3 C4 H4 . . . 120.00 no
C5 C4 H4 . . . 120.00 no
C4 C5 H5 . . . 120.00 no
C6 C5 H5 . . . 120.00 no
S1A C7 H7 . . . 107.00 no
N1 C7 H7 . . . 106.00 no
C6 C7 H7 . . . 106.00 no
S1B C7 H7 . . . 123.00 no
S1A C8A H8A . . . 107.00 no
C9A C8A H8A . . . 107.00 no
C10A C8A H8A . . . 107.00 no
C9B C8B H8B . . . 109.00 no
C10B C8B H8B . . . 109.00 no
S1B C8B H8B . . . 109.00 no
C8A C10A H10C . . . 109.00 no
H10A C10A H10B . . . 110.00 no
H10B C10A H10C . . . 110.00 no
C8A C10A H10B . . . 109.00 no
H10A C10A H10C . . . 109.00 no
C8A C10A H10A . . . 109.00 no
H10D C10B H10F . . . 110.00 no
C8B C10B H10D . . . 109.00 no
C8B C10B H10E . . . 109.00 no
C8B C10B H10F . . . 110.00 no
H10D C10B H10E . . . 109.00 no
H10E C10B H10F . . . 110.00 no
C14 C13 H13 . . . 120.00 no
C12 C13 H13 . . . 120.00 no
C15 C14 H14 . . . 121.00 no
C13 C14 H14 . . . 121.00 no
N3 C15 H15 . . . 118.00 no
C14 C15 H15 . . . 118.00 no
C12 C16 H16 . . . 118.00 no
N3 C16 H16 . . . 118.00 no

loop_
_geom_bond_atom_site_label_1
_geom_bond_atom_site_label_2
_geom_bond_site_symmetry_1
_geom_bond_site_symmetry_2
_geom_bond_distance
_geom_bond_publ_flag
Br1 C3 . . 1.891(4) no
S1A C7 . . 1.791(8) no
S1A C8A . . 1.784(12) no
S1B C7 . . 1.865(11) no
S1B C8B . . 1.787(16) no
O1A C9A . . 1.22(2) no
O1B C9B . . 1.23(3) no
O2 C11 . . 1.209(6) no
N1 C9A . . 1.370(9) no
N1 N2 . . 1.393(4) no
N1 C7 . . 1.451(5) no
N1 C9B . . 1.376(11) no
N2 C11 . . 1.347(6) no
N3 C15 . . 1.322(6) no
N3 C16 . . 1.333(5) no
N2 HN2 . . 0.861(19) no
C1 C6 . . 1.383(5) no
C1 C2 . . 1.375(6) no
C2 C3 . . 1.363(7) no
C3 C4 . . 1.369(6) no
C4 C5 . . 1.382(6) no
C5 C6 . . 1.372(6) no
C6 C7 . . 1.509(5) no
C8A C9A . . 1.493(16) no
C8A C10A . . 1.502(14) no
C8B C9B . . 1.49(2) no
C8B C10B . . 1.50(2) no
C11 C12 . . 1.500(5) no
C12 C13 . . 1.380(6) no
C12 C16 . . 1.375(6) no
C13 C14 . . 1.370(6) no
C14 C15 . . 1.358(7) no
C1 H1 . . 0.9300 no
C2 H2A . . 0.9300 no
C4 H4 . . 0.9300 no
C5 H5 . . 0.9300 no
C7 H7 . . 0.9800 no
C8A H8A . . 0.9800 no
C8B H8B . . 0.9800 no
C10A H10B . . 0.9600 no
C10A H10C . . 0.9600 no
C10A H10A . . 0.9600 no
C10B H10F . . 0.9600 no
C10B H10D . . 0.9600 no
C10B H10E . . 0.9600 no
C13 H13 . . 0.9300 no
C14 H14 . . 0.9300 no
C15 H15 . . 0.9300 no
C16 H16 . . 0.9300 no

loop_
_geom_contact_atom_site_label_1
_geom_contact_atom_site_label_2
_geom_contact_distance
_geom_contact_site_symmetry_1
_geom_contact_site_symmetry_2
_geom_contact_publ_flag
Br1 C2 3.679(4) . 10_544 no
Br1 C3 3.669(4) . 10_544 no
S1B C15 3.651(12) . 10_544 no
S1B C14 3.679(11) . 10_544 no
S1A H14 3.1300 . 10_544 no
S1B H15 3.0700 . 10_544 no
S1B H14 3.1500 . 10_544 no
S1B H4 3.1600 . 13_555 no
O1A N2 2.78(2) . . no
O1A C15 3.062(16) . 11_655 no
O1A C11 3.32(2) . . no
O1B N2 2.69(2) . . no
O1B C11 3.38(3) . . no
O1B C16 3.23(3) . 6_555 no
O1B C15 3.11(2) . 11_655 no
O2 N1 2.685(5) . . no
O2 C7 3.141(5) . . no
O2 C9A 3.102(15) . . no
O2 C1 3.295(5) . 13_556 no
O2 C9B 3.39(2) . . no
O1A H15 2.3800 . 11_655 no
O1A H10C 2.7200 . . no
O1B H10E 2.8500 . . no
O1B H15 2.4700 . 11_655 no
O1B HN2 2.74(5) . . no
O1B H16 2.5700 . 6_555 no
O2 H1 2.4700 . 13_556 no
O2 H7 2.6000 . . no
O2 H13 2.5200 . . no
N1 O2 2.685(5) . . no
N2 N3 2.899(5) . 6_555 no
N2 O1A 2.78(2) . . no
N2 C5 3.113(5) . . no
N2 O1B 2.69(2) . . no
N3 N2 2.899(5) . 16_545 no
N1 H5 2.5900 . . no
N2 H16 2.5500 . . no
N2 H5 2.7600 . . no
N3 HN2 2.05(2) . 16_545 no
N3 H16 2.7400 . 16_545 no
C1 C14 3.483(6) . 10_544 no
C1 O2 3.295(5) . 13_556 no
C2 C13 3.574(6) . 10_544 no
C2 Br1 3.679(4) . 12_555 no
C3 Br1 3.669(4) . 12_555 no
C5 N2 3.113(5) . . no
C7 O2 3.141(5) . . no
C9A O2 3.102(15) . . no
C9B O2 3.39(2) . . no
C11 O1A 3.32(2) . . no
C11 O1B 3.38(3) . . no
C13 C13 3.380(6) . 11_655 no
C13 C2 3.574(6) . 12_555 no
C14 S1B 3.679(11) . 12_555 no
C14 C1 3.483(6) . 12_555 no
C15 O1A 3.062(16) . 11_655 no
C15 O1B 3.11(2) . 11_655 no
C15 S1B 3.651(12) . 12_555 no
C16 O1B 3.23(3) . 16_545 no
C5 H5 3.0400 . 13_555 no
C5 HN2 3.01(4) . . no
C8B H10E 3.0800 . 4_454 no
C8B H4 3.0700 . 13_555 no
C10A H10C 3.0100 . 4_454 no
C11 H7 2.9000 . . no
C15 HN2 3.048(18) . 16_545 no
C16 HN2 2.72(4) . . no
C16 HN2 2.88(3) . 16_545 no
H1 O2 2.4700 . 13_556 no
H1 H7 2.4200 . . no
HN2 C16 2.72(4) . . no
HN2 H16 2.1800 . . no
HN2 C5 3.01(4) . . no
HN2 N3 2.05(2) . 6_555 no
HN2 C15 3.048(18) . 6_555 no
HN2 O1B 2.74(5) . . no
HN2 C16 2.88(3) . 6_555 no
HN2 H5 2.4500 . . no
H4 S1B 3.1600 . 13_555 no
H4 H8B 2.5300 . 13_555 no
H4 C8B 3.0700 . 13_555 no
H5 C5 3.0400 . 13_555 no
H5 HN2 2.4500 . . no
H5 N1 2.5900 . . no
H5 N2 2.7600 . . no
H7 C11 2.9000 . . no
H7 H1 2.4200 . . no
H7 O2 2.6000 . . no
H7 H7 2.3100 . 13_556 no
H8B H10E 2.3400 . 4_454 no
H8B H4 2.5300 . 13_555 no
H10B H10C 2.2900 . 4_454 no
H10C O1A 2.7200 . . no
H10C H10B 2.2900 . 2_555 no
H10C C10A 3.0100 . 2_555 no
H10E C8B 3.0800 . 2_555 no
H10E O1B 2.8500 . . no
H10E H8B 2.3400 . 2_555 no
H13 O2 2.5200 . . no
H14 S1A 3.1300 . 12_555 no
H14 S1B 3.1500 . 12_555 no
H15 O1B 2.4700 . 11_655 no
H15 S1B 3.0700 . 12_555 no
H15 O1A 2.3800 . 11_655 no
H16 N2 2.5500 . . no
H16 N3 2.7400 . 6_555 no
H16 O1B 2.5700 . 16_545 no
H16 HN2 2.1800 . . no

loop_
_geom_hbond_atom_site_label_D
_geom_hbond_atom_site_label_H
_geom_hbond_atom_site_label_A
_geom_hbond_site_symmetry_A
_geom_hbond_distance_DH
_geom_hbond_distance_HA
_geom_hbond_distance_DA
_geom_hbond_angle_DHA
_geom_hbond_publ_flag
N2 HN2 N3 6_555 0.861(19) 2.05(2) 2.899(5) 167(4) yes
C1 H1 O2 13_556 0.93 2.47 3.295(5) 149 yes
C5 H5 N1 . 0.93 2.59 2.903(5) 100 ?
C15 H15 O1A 11_655 0.93 2.38 3.062(16) 130 yes
C16 H16 N2 . 0.93 2.55 2.861(5) 100 ?

loop_
_geom_torsion_atom_site_label_1
_geom_torsion_atom_site_label_2
_geom_torsion_atom_site_label_3
_geom_torsion_atom_site_label_4
_geom_torsion_site_symmetry_1
_geom_torsion_site_symmetry_2
_geom_torsion_site_symmetry_3
_geom_torsion_site_symmetry_4
_geom_torsion
_geom_torsion_publ_flag
C8A S1A C7 N1 . . . . -26.3(7) no
C8A S1A C7 C6 . . . . -154.9(6) no
C7 S1A C8A C9A . . . . 19.9(12) no
C7 S1A C8A C10A . . . . 147.4(10) no
C7 N1 N2 C11 . . . . -75.1(4) no
C9A N1 N2 C11 . . . . 73.1(11) no
C9A N1 C7 S1A . . . . 26.8(10) no
N2 N1 C7 C6 . . . . -54.3(5) no
C9A N1 C7 C6 . . . . 155.5(9) no
C7 N1 C9A C8A . . . . -12.1(17) no
N2 N1 C9A O1A . . . . 23(3) no
C7 N1 C9A O1A . . . . 172.4(18) no
N2 N1 C9A C8A . . . . -161.9(10) no
N2 N1 C7 S1A . . . . 177.0(4) no
N1 N2 C11 O2 . . . . 1.2(6) no
N1 N2 C11 C12 . . . . 180.0(3) no
C16 N3 C15 C14 . . . . -0.5(6) no
C15 N3 C16 C12 . . . . 1.6(6) no
C2 C1 C6 C7 . . . . 178.5(3) no
C2 C1 C6 C5 . . . . 0.0(6) no
C6 C1 C2 C3 . . . . 1.3(6) no
C1 C2 C3 C4 . . . . -1.5(6) no
C1 C2 C3 Br1 . . . . 179.5(3) no
C2 C3 C4 C5 . . . . 0.4(6) no
Br1 C3 C4 C5 . . . . 179.4(3) no
C3 C4 C5 C6 . . . . 0.9(6) no
C4 C5 C6 C7 . . . . -179.6(4) no
C4 C5 C6 C1 . . . . -1.1(6) no
C5 C6 C7 N1 . . . . -24.1(5) no
C5 C6 C7 S1A . . . . 100.6(5) no
C1 C6 C7 N1 . . . . 157.4(3) no
C1 C6 C7 S1A . . . . -77.9(5) no
C10A C8A C9A N1 . . . . -136.2(13) no
S1A C8A C9A N1 . . . . -8.3(18) no
C10A C8A C9A O1A . . . . 39(3) no
S1A C8A C9A O1A . . . . 167(2) no
N2 C11 C12 C13 . . . . 172.2(3) no
O2 C11 C12 C13 . . . . -9.0(6) no
O2 C11 C12 C16 . . . . 169.8(4) no
N2 C11 C12 C16 . . . . -9.0(5) no
C16 C12 C13 C14 . . . . 1.0(6) no
C11 C12 C16 N3 . . . . 179.2(4) no
C11 C12 C13 C14 . . . . 180.0(4) no
C13 C12 C16 N3 . . . . -1.9(6) no
C12 C13 C14 C15 . . . . -0.1(6) no
C13 C14 C15 N3 . . . . -0.2(6) no
